data_4345237
loop_
_publ_author_name
'Jiang, Wei'
'Yang, Jin'
'Liu, Ying-Ying'
'Song, Shu-Yan'
'Ma, Jian-Fang'

_publ_section_title
;
 A Stable Porphyrin-Based Porous mog Metal-Organic Framework as an
 Efficient Solvent-Free Catalyst for C-C Bond Formation.
;
_journal_issue 5
_journal_name_full 'Inorganic chemistry'
_journal_page_first 3036
_journal_page_last 3043
_journal_paper_doi 10.1021/acs.inorgchem.6b03174
_journal_volume 56
_journal_year 2017
_chemical_formula_moiety 'C88 H79 Cd3 N13 O18'
_chemical_formula_sum 'C88 H79 Cd3 N13 O18'
_chemical_formula_weight 1943.84
_chemical_name_systematic
;
 ?
;
_space_group_IT_number 2
_symmetry_cell_setting triclinic
_symmetry_space_group_name_Hall '-P 1'
_symmetry_space_group_name_H-M 'P -1'
_atom_sites_solution_hydrogens geom
_atom_sites_solution_primary direct
_atom_sites_solution_secondary difmap
_audit_creation_method SHELXL-97
_cell_angle_alpha 76.951(9)
_cell_angle_beta 74.858(9)
_cell_angle_gamma 78.372(9)
_cell_formula_units_Z 2
_cell_length_a 16.0808(17)
_cell_length_b 16.7417(17)
_cell_length_c 20.397(2)
_cell_measurement_reflns_used 4882
_cell_measurement_temperature 293(2)
_cell_measurement_theta_max 24.3770
_cell_measurement_theta_min 3.1750
_cell_volume 5104.1(9)
_computing_cell_refinement CrysAlis
_computing_data_collection 'CrysAlis (Oxford Diffraction, 2006)'
_computing_data_reduction ?'CrysAlis'
_computing_structure_refinement 'SHELXL-97 (Sheldrick, 2008)'
_computing_structure_solution 'SHELXL-97 (Sheldrick, 2008)'
_diffrn_ambient_temperature 293(2)
_diffrn_detector_area_resol_mean 10.0
_diffrn_measured_fraction_theta_full 0.996
_diffrn_measured_fraction_theta_max 0.996
_diffrn_measurement_device_type 'Oxford Diffraction Gemini R Ultra'
_diffrn_measurement_method '\w scan'
_diffrn_radiation_monochromator graphite
_diffrn_radiation_source 'fine-focus sealed tube'
_diffrn_radiation_type MoK\a
_diffrn_radiation_wavelength 0.71073
_diffrn_reflns_av_R_equivalents 0.1030
_diffrn_reflns_av_sigmaI/netI 0.1745
_diffrn_reflns_limit_h_max 19
_diffrn_reflns_limit_h_min -18
_diffrn_reflns_limit_k_max 19
_diffrn_reflns_limit_k_min -19
_diffrn_reflns_limit_l_max 24
_diffrn_reflns_limit_l_min -24
_diffrn_reflns_number 30480
_diffrn_reflns_theta_full 25.00
_diffrn_reflns_theta_max 25.00
_diffrn_reflns_theta_min 2.93
_exptl_absorpt_coefficient_mu 0.683
_exptl_absorpt_correction_T_max 1.00000
_exptl_absorpt_correction_T_min 0.82641
_exptl_absorpt_correction_type multi-scan
_exptl_absorpt_process_details
;
CrysAlisPro, Agilent Technologies,
Version 1.171.37.34 
;
_exptl_crystal_colour purple
_exptl_crystal_density_diffrn 1.265
_exptl_crystal_density_method 'not measured'
_exptl_crystal_description block
_exptl_crystal_F_000 1972
_exptl_crystal_size_max 0.28
_exptl_crystal_size_mid 0.15
_exptl_crystal_size_min 0.14
_refine_diff_density_max 1.474
_refine_diff_density_min -0.941
_refine_diff_density_rms 0.094
_refine_ls_extinction_method none
_refine_ls_goodness_of_fit_ref 1.159
_refine_ls_hydrogen_treatment mixed
_refine_ls_matrix_type full
_refine_ls_number_parameters 937
_refine_ls_number_reflns 17921
_refine_ls_number_restraints 87
_refine_ls_restrained_S_all 1.159
_refine_ls_R_factor_all 0.2010
_refine_ls_R_factor_gt 0.1097
_refine_ls_shift/su_max 0.001
_refine_ls_shift/su_mean 0.000
_refine_ls_structure_factor_coef Fsqd
_refine_ls_weighting_details 'calc w=1/[\s^2^(Fo^2^)+(0.0300P)^2^+0.0000P] where P=(Fo^2^+2Fc^2^)/3'
_refine_ls_weighting_scheme calc
_refine_ls_wR_factor_gt 0.2011
_refine_ls_wR_factor_ref 0.2298
_reflns_number_gt 6414
_reflns_number_total 17921
_reflns_threshold_expression >2\s(I)
_cod_data_source_file ic6b03174_si_002.cif
_cod_data_source_block 1Cd
_cod_depositor_comments 'Adding full bibliography for 4345237.cif.'
_cod_original_cell_volume 5104.2(9)
_cod_database_code 4345237
_platon_squeeze_void_probe_radius 1.20

loop_
_symmetry_equiv_pos_as_xyz
'x, y, z'
'-x, -y, -z'

loop_
_atom_site_label
_atom_site_type_symbol
_atom_site_fract_x
_atom_site_fract_y
_atom_site_fract_z
_atom_site_U_iso_or_equiv
_atom_site_adp_type
_atom_site_occupancy
_atom_site_symmetry_multiplicity
_atom_site_calc_flag
_atom_site_refinement_flags
C1 C 0.1604(6) 1.0600(7) 0.2813(6) 0.094(4) Uani 1 1 d .
C2 C 0.2399(7) 1.0206(9) 0.3046(7) 0.109(4) Uani 1 1 d .
H2 H 0.2853 1.0464 0.3060 0.130 Uiso 1 1 calc R
C3 C 0.2338(6) 0.9379(9) 0.3239(7) 0.112(4) Uani 1 1 d .
H3 H 0.2729 0.8970 0.3439 0.134 Uiso 1 1 calc R
C4 C 0.1542(6) 0.9254(8) 0.3076(7) 0.104(4) Uani 1 1 d .
C5 C 0.1240(5) 0.8499(7) 0.3179(6) 0.088(3) Uani 1 1 d .
C6 C 0.0539(7) 0.8318(8) 0.2983(6) 0.100(4) Uani 1 1 d .
C7 C 0.0261(6) 0.7540(8) 0.3057(7) 0.115(5) Uani 1 1 d .
H7 H 0.0524 0.7022 0.3246 0.137 Uiso 1 1 calc R
C8 C -0.0472(6) 0.7705(8) 0.2796(7) 0.110(4) Uani 1 1 d .
H8 H -0.0778 0.7310 0.2754 0.133 Uiso 1 1 calc R
C9 C -0.0688(6) 0.8587(6) 0.2596(7) 0.099(4) Uani 1 1 d .
C10 C -0.1416(6) 0.9005(9) 0.2301(7) 0.105(4) Uani 1 1 d .
C11 C -0.1606(7) 0.9861(8) 0.2091(7) 0.108(4) Uani 1 1 d .
C12 C -0.2390(7) 1.0238(8) 0.1873(7) 0.109(4) Uani 1 1 d .
H12 H -0.2843 0.9974 0.1865 0.131 Uiso 1 1 calc R
C13 C -0.2343(6) 1.1048(8) 0.1682(7) 0.109(4) Uani 1 1 d .
H13 H -0.2755 1.1444 0.1494 0.131 Uiso 1 1 calc R
C14 C -0.1549(6) 1.1224(8) 0.1812(6) 0.094(4) Uani 1 1 d .
C15 C -0.1245(6) 1.1975(7) 0.1703(6) 0.098(4) Uani 1 1 d .
C16 C -0.0478(6) 1.2087(7) 0.1892(6) 0.088(3) Uani 1 1 d .
C17 C -0.0159(7) 1.2886(7) 0.1760(6) 0.097(3) Uani 1 1 d .
H17 H -0.0421 1.3391 0.1549 0.117 Uiso 1 1 calc R
C18 C 0.0550(7) 1.2769(9) 0.1987(8) 0.132(6) Uani 1 1 d .
H18 H 0.0879 1.3170 0.1980 0.158 Uiso 1 1 calc R
C19 C 0.0721(6) 1.1891(8) 0.2253(7) 0.100(4) Uani 1 1 d .
C20 C 0.1425(6) 1.1460(7) 0.2541(7) 0.102(4) Uani 1 1 d .
C21 C 0.2056(6) 1.1970(7) 0.2611(6) 0.084(3) Uani 1 1 d .
C22 C 0.2641(7) 1.2243(9) 0.2030(6) 0.125(5) Uani 1 1 d .
H22 H 0.2622 1.2143 0.1605 0.149 Uiso 1 1 calc R
C23 C 0.3303(6) 1.2698(8) 0.2083(7) 0.110(4) Uani 1 1 d .
H23 H 0.3697 1.2904 0.1689 0.132 Uiso 1 1 calc R
C24 C 0.3337(5) 1.2820(6) 0.2727(6) 0.083(3) Uani 1 1 d .
C25 C 0.2720(7) 1.2571(9) 0.3288(6) 0.138(6) Uani 1 1 d .
H25 H 0.2724 1.2669 0.3718 0.166 Uiso 1 1 calc R
C26 C 0.2077(7) 1.2167(9) 0.3221(7) 0.135(6) Uani 1 1 d .
H26 H 0.1643 1.2025 0.3609 0.162 Uiso 1 1 calc R
C27 C 0.4394(8) 1.3817(8) 0.2372(6) 0.134(5) Uani 1 1 d .
H27 H 0.4258 1.4089 0.1954 0.161 Uiso 1 1 calc R
C28 C 0.4987(8) 1.3979(8) 0.2674(6) 0.132(6) Uani 1 1 d .
H28 H 0.5326 1.4401 0.2495 0.159 Uiso 1 1 calc R
C29 C 0.4425(7) 1.2967(7) 0.3317(5) 0.096(4) Uani 1 1 d .
H29 H 0.4294 1.2526 0.3677 0.115 Uiso 1 1 calc R
C30 C 0.1802(4) 0.7738(4) 0.3510(5) 0.096(4) Uani 1 1 d G
C31 C 0.1855(4) 0.7611(4) 0.4197(4) 0.101(4) Uani 1 1 d G
H31 H 0.1536 0.7989 0.4475 0.121 Uiso 1 1 calc R
C32 C 0.2384(4) 0.6918(5) 0.4467(3) 0.107(4) Uani 1 1 d G
H32 H 0.2419 0.6832 0.4926 0.128 Uiso 1 1 calc R
C33 C 0.2860(4) 0.6353(4) 0.4051(4) 0.074(3) Uani 1 1 d G
C34 C 0.2808(4) 0.6480(5) 0.3365(4) 0.113(5) Uani 1 1 d G
H34 H 0.3126 0.6102 0.3087 0.136 Uiso 1 1 calc R
C35 C 0.2279(5) 0.7173(6) 0.3094(3) 0.108(4) Uani 1 1 d G
H35 H 0.2243 0.7259 0.2635 0.130 Uiso 1 1 calc R
C36 C 0.3244(8) 0.5269(10) 0.5047(6) 0.121(5) Uani 1 1 d .
H36 H 0.2793 0.5421 0.5409 0.145 Uiso 1 1 calc R
C37 C 0.3911(7) 0.4643(8) 0.5069(6) 0.110(4) Uani 1 1 d .
H37 H 0.3979 0.4276 0.5475 0.132 Uiso 1 1 calc R
C38 C 0.4119(6) 0.5186(7) 0.4053(6) 0.089(3) Uani 1 1 d .
H38 H 0.4352 0.5302 0.3580 0.107 Uiso 1 1 calc R
C39 C -0.2036(6) 0.8447(8) 0.2277(7) 0.101(4) Uani 1 1 d .
C40 C -0.2565(7) 0.8070(8) 0.2864(7) 0.117(4) Uani 1 1 d .
H40 H -0.2518 0.8108 0.3300 0.141 Uiso 1 1 calc R
C41 C -0.3185(7) 0.7621(7) 0.2787(6) 0.108(4) Uani 1 1 d .
H41 H -0.3530 0.7336 0.3174 0.129 Uiso 1 1 calc R
C42 C -0.3267(6) 0.7612(7) 0.2141(6) 0.089(3) Uani 1 1 d .
C43 C -0.2709(8) 0.7938(8) 0.1551(6) 0.138(6) Uani 1 1 d .
H43 H -0.2734 0.7862 0.1119 0.165 Uiso 1 1 calc R
C44 C -0.2114(7) 0.8377(9) 0.1620(7) 0.140(6) Uani 1 1 d .
H44 H -0.1756 0.8635 0.1226 0.168 Uiso 1 1 calc R
C45 C -0.4272(7) 0.6522(8) 0.2464(6) 0.109(4) Uani 1 1 d .
H45 H -0.4086 0.6200 0.2850 0.130 Uiso 1 1 calc R
N2 N -0.4958(5) 0.6969(5) 0.1624(4) 0.083(2) Uani 1 1 d .
C47 C -0.4391(6) 0.7459(7) 0.1548(6) 0.100(4) Uani 1 1 d .
H47 H -0.4310 0.7922 0.1200 0.120 Uiso 1 1 calc R
C48 C -0.1804(6) 1.2700(7) 0.1382(7) 0.088(3) Uani 1 1 d .
C49 C -0.2219(7) 1.3335(8) 0.1755(7) 0.115(4) Uani 1 1 d .
H49 H -0.2124 1.3299 0.2192 0.138 Uiso 1 1 calc R
C50 C -0.2780(7) 1.4032(7) 0.1485(7) 0.107(4) Uani 1 1 d .
H50 H -0.3057 1.4446 0.1740 0.128 Uiso 1 1 calc R
C51 C -0.2896(7) 1.4071(9) 0.0837(7) 0.095(4) Uani 1 1 d .
C52 C -0.2504(6) 1.3443(8) 0.0460(6) 0.093(3) Uani 1 1 d .
H52 H -0.2620 1.3475 0.0031 0.111 Uiso 1 1 calc R
C53 C -0.1947(8) 1.2773(9) 0.0713(8) 0.134(5) Uani 1 1 d .
H53 H -0.1666 1.2372 0.0446 0.161 Uiso 1 1 calc R
C54 C -0.4122(7) 1.5218(9) 0.0871(7) 0.119(5) Uani 1 1 d .
H54 H -0.4273 1.5143 0.1350 0.143 Uiso 1 1 calc R
C55 C -0.4105(9) 1.5676(10) -0.0177(9) 0.153(5) Uani 1 1 d U
H55 H -0.4265 1.5976 -0.0580 0.184 Uiso 1 1 calc R
C56 C -0.3413(8) 1.5027(9) -0.0156(7) 0.127(3) Uani 1 1 d U
H56 H -0.2998 1.4840 -0.0523 0.152 Uiso 1 1 calc R
C57 C 0.7070(7) 0.4227(9) 0.3418(7) 0.100(4) Uani 1 1 d .
C58 C 0.7925(6) 0.4497(7) 0.3118(5) 0.074(3) Uani 1 1 d .
C59 C 0.8036(6) 0.5227(8) 0.2641(7) 0.111(4) Uani 1 1 d .
H59 H 0.7560 0.5553 0.2485 0.133 Uiso 1 1 calc R
C60 C 0.8845(6) 0.5470(8) 0.2398(7) 0.127(5) Uani 1 1 d .
H60 H 0.8884 0.5968 0.2087 0.153 Uiso 1 1 calc R
C61 C 0.9556(6) 0.5064(8) 0.2566(6) 0.088(4) Uani 1 1 d .
C62 C 0.9493(6) 0.4275(9) 0.3066(6) 0.112(4) Uani 1 1 d .
H62 H 0.9986 0.3952 0.3196 0.135 Uiso 1 1 calc R
C63 C 0.8673(6) 0.4025(7) 0.3339(6) 0.105(4) Uani 1 1 d .
H63 H 0.8618 0.3544 0.3670 0.125 Uiso 1 1 calc R
C64 C 1.0462(6) 0.5302(8) 0.2314(6) 0.095(4) Uani 1 1 d .
C65 C 1.0574(6) 0.5980(8) 0.1819(6) 0.110(4) Uani 1 1 d .
H65 H 1.0103 0.6273 0.1638 0.133 Uiso 1 1 calc R
C66 C 1.1367(6) 0.6249(8) 0.1575(6) 0.111(4) Uani 1 1 d .
H66 H 1.1427 0.6724 0.1238 0.133 Uiso 1 1 calc R
C67 C 1.2092(6) 0.5809(7) 0.1833(6) 0.079(3) Uani 1 1 d .
C68 C 1.1993(7) 0.5136(8) 0.2310(7) 0.134(5) Uani 1 1 d .
H68 H 1.2470 0.4826 0.2474 0.161 Uiso 1 1 calc R
C69 C 1.1171(7) 0.4889(8) 0.2569(8) 0.137(5) Uani 1 1 d .
H69 H 1.1103 0.4431 0.2925 0.165 Uiso 1 1 calc R
C70 C 1.2945(6) 0.6127(8) 0.1517(6) 0.084(4) Uani 1 1 d .
C71 C 0.5345(8) 0.2466(10) 0.5369(8) 0.127(2) Uani 1 1 d U
C72 C 0.5238(5) 0.1786(5) 0.5974(4) 0.115(4) Uani 1 1 d G
C73 C 0.5525(4) 0.1862(4) 0.6541(5) 0.103(4) Uani 1 1 d G
H73 H 0.5789 0.2315 0.6521 0.123 Uiso 1 1 calc R
C74 C 0.5416(4) 0.1260(6) 0.7137(4) 0.101(4) Uani 1 1 d G
H74 H 0.5608 0.1311 0.7517 0.121 Uiso 1 1 calc R
C75 C 0.5021(5) 0.0583(5) 0.7168(4) 0.170(3) Uani 1 1 d GU
C76 C 0.4734(5) 0.0507(5) 0.6601(6) 0.170(3) Uani 1 1 d GU
H76 H 0.4470 0.0054 0.6621 0.204 Uiso 1 1 calc R
C77 C 0.4843(5) 0.1108(7) 0.6004(5) 0.171(4) Uani 1 1 d GU
H77 H 0.4651 0.1057 0.5625 0.205 Uiso 1 1 calc R
C78 C 0.4918(5) -0.0106(5) 0.7795(5) 0.125(4) Uani 1 1 d G
C79 C 0.4952(6) 0.0057(6) 0.8426(7) 0.213(5) Uani 1 1 d GU
H79 H 0.5052 0.0575 0.8453 0.255 Uiso 1 1 calc R
C80 C 0.4835(6) -0.0554(9) 0.9015(5) 0.212(5) Uani 1 1 d GU
H80 H 0.4858 -0.0445 0.9437 0.255 Uiso 1 1 calc R
C81 C 0.4685(6) -0.1329(7) 0.8975(5) 0.175(6) Uani 1 1 d GU
C82 C 0.4651(4) -0.1492(5) 0.8344(6) 0.149(7) Uani 1 1 d G
H82 H 0.4551 -0.2010 0.8317 0.179 Uiso 1 1 calc R
C83 C 0.4768(5) -0.0881(6) 0.7755(4) 0.135(5) Uani 1 1 d G
H83 H 0.4745 -0.0990 0.7333 0.162 Uiso 1 1 calc R
C84 C 0.4614(10) -0.2099(12) 0.9697(10) 0.139(6) Uani 1 1 d U
N9 N 0.1109(5) 1.0031(6) 0.2835(6) 0.122(4) Uani 1 1 d .
N12 N 0.0083(4) 1.1492(5) 0.2153(4) 0.086(3) Uani 1 1 d .
N11 N -0.1113(5) 1.0428(6) 0.2042(5) 0.096(3) Uani 1 1 d .
N10 N -0.0018(6) 0.8941(5) 0.2675(6) 0.110(4) Uani 1 1 d .
N8 N 0.4054(5) 1.3188(6) 0.2804(4) 0.089(3) Uani 1 1 d .
N4 N 0.5012(4) 1.3434(5) 0.3278(4) 0.083(2) Uani 1 1 d .
N5 N 0.3389(5) 0.5630(5) 0.4364(4) 0.077(2) Uani 1 1 d .
N1 N 0.4473(5) 0.4587(6) 0.4461(5) 0.091(3) Uani 1 1 d .
N6 N -0.3942(5) 0.7199(5) 0.2046(5) 0.080(2) Uani 1 1 d .
C46 C -0.4927(7) 0.6415(8) 0.2203(6) 0.112(4) Uani 1 1 d .
H46 H -0.5296 0.6019 0.2396 0.135 Uiso 1 1 calc R
N7 N -0.3491(7) 1.4732(8) 0.0539(6) 0.126(3) Uani 1 1 d U
N3 N -0.4526(5) 1.5815(7) 0.0483(5) 0.105(3) Uani 1 1 d .
O1 O 0.5576(4) 0.3123(5) 0.5343(4) 0.106(2) Uani 1 1 d .
O2 O 0.5234(5) 0.2314(5) 0.4798(5) 0.128(2) Uani 1 1 d U
O3 O 0.4713(7) -0.1905(8) 1.0121(7) 0.201(5) Uani 1 1 d U
O4 O 0.4474(5) -0.2692(8) 0.9502(5) 0.153(4) Uani 1 1 d .
O5 O 0.6391(4) 0.4660(5) 0.3293(4) 0.111(3) Uani 1 1 d .
O6 O 0.7006(4) 0.3533(5) 0.3819(4) 0.098(3) Uani 1 1 d .
O7 O 1.3005(4) 0.6745(5) 0.1031(4) 0.103(3) Uani 1 1 d .
O8 O 1.3580(4) 0.5745(5) 0.1728(4) 0.111(3) Uani 1 1 d .
Cd3 Cd 0.55734(4) 0.36056(5) 0.41443(4) 0.0793(3) Uani 1 1 d .
Cd2 Cd -0.56036(4) 1.68538(6) 0.07822(4) 0.0949(3) Uani 1 1 d .
Cd1' Cd 0.02918(10) 1.01818(12) 0.20665(11) 0.1064(6) Uani 0.50 1 d P
Cd1 Cd -0.02910(7) 1.02772(9) 0.28182(9) 0.0742(5) Uani 0.50 1 d P

loop_
_atom_site_aniso_label
_atom_site_aniso_U_11
_atom_site_aniso_U_22
_atom_site_aniso_U_33
_atom_site_aniso_U_23
_atom_site_aniso_U_13
_atom_site_aniso_U_12
C1 0.064(6) 0.069(8) 0.157(11) -0.003(8) -0.066(6) 0.007(5)
C2 0.084(7) 0.111(11) 0.147(12) -0.015(9) -0.063(7) -0.012(7)
C3 0.047(5) 0.142(13) 0.159(12) -0.025(10) -0.049(6) -0.010(7)
C4 0.070(6) 0.107(11) 0.161(12) -0.043(9) -0.060(7) -0.003(7)
C5 0.057(5) 0.099(10) 0.123(10) -0.022(7) -0.056(6) 0.005(6)
C6 0.081(7) 0.097(10) 0.127(11) -0.014(8) -0.044(7) -0.004(7)
C7 0.082(7) 0.087(10) 0.197(15) -0.036(9) -0.070(8) -0.002(6)
C8 0.092(7) 0.109(11) 0.152(12) -0.025(9) -0.065(7) -0.016(7)
C9 0.082(6) 0.047(7) 0.182(13) -0.008(7) -0.082(7) 0.012(5)
C10 0.076(7) 0.139(13) 0.123(10) -0.026(9) -0.051(7) -0.031(8)
C11 0.079(7) 0.100(10) 0.166(12) 0.009(9) -0.077(7) -0.036(7)
C12 0.092(8) 0.110(11) 0.145(12) -0.002(9) -0.064(7) -0.034(7)
C13 0.071(6) 0.086(10) 0.172(13) 0.014(9) -0.064(7) -0.010(6)
C14 0.082(7) 0.095(10) 0.117(10) -0.022(8) -0.056(6) 0.005(7)
C15 0.086(7) 0.079(9) 0.145(11) -0.021(8) -0.058(7) -0.011(6)
C16 0.075(6) 0.071(8) 0.132(10) -0.023(7) -0.060(6) 0.010(6)
C17 0.110(8) 0.065(8) 0.121(10) 0.002(7) -0.057(7) -0.003(6)
C18 0.091(8) 0.116(12) 0.239(17) -0.069(12) -0.094(9) -0.015(8)
C19 0.076(6) 0.084(9) 0.169(12) -0.036(9) -0.066(7) -0.012(6)
C20 0.086(7) 0.080(9) 0.172(13) -0.032(9) -0.084(7) -0.002(6)
C21 0.078(7) 0.095(9) 0.086(9) -0.010(7) -0.033(6) -0.016(6)
C22 0.100(8) 0.208(16) 0.086(10) -0.035(10) -0.032(7) -0.045(9)
C23 0.083(7) 0.146(12) 0.103(10) 0.010(9) -0.048(7) -0.022(7)
C24 0.052(5) 0.065(7) 0.114(10) 0.022(6) -0.026(6) 0.002(5)
C25 0.097(8) 0.254(18) 0.092(10) -0.036(10) -0.014(7) -0.096(10)
C26 0.119(9) 0.201(16) 0.118(11) -0.048(11) -0.013(8) -0.093(10)
C27 0.147(10) 0.150(13) 0.115(10) 0.082(9) -0.082(8) -0.094(10)
C28 0.168(11) 0.155(13) 0.096(9) 0.084(8) -0.089(8) -0.119(10)
C29 0.132(9) 0.105(9) 0.073(8) 0.030(6) -0.067(7) -0.065(7)
C30 0.076(7) 0.080(9) 0.144(12) -0.037(9) -0.039(7) 0.001(6)
C31 0.109(8) 0.114(11) 0.091(10) -0.040(8) -0.050(7) 0.021(7)
C32 0.070(6) 0.121(12) 0.115(10) -0.001(9) -0.034(6) 0.012(6)
C33 0.054(5) 0.080(8) 0.087(8) -0.026(7) -0.014(5) 0.005(5)
C34 0.071(7) 0.202(16) 0.083(9) -0.038(9) -0.028(6) -0.027(8)
C35 0.081(7) 0.139(12) 0.117(10) -0.039(9) -0.065(7) 0.030(7)
C36 0.110(9) 0.189(16) 0.058(8) -0.035(9) -0.007(7) -0.010(9)
C37 0.088(8) 0.120(12) 0.085(10) 0.008(8) 0.001(7) 0.011(7)
C38 0.056(6) 0.096(10) 0.097(9) 0.001(7) -0.005(6) -0.004(6)
C39 0.061(6) 0.119(11) 0.137(12) -0.022(9) -0.049(7) -0.010(6)
C40 0.111(9) 0.138(13) 0.116(11) -0.001(9) -0.047(8) -0.044(8)
C41 0.114(8) 0.140(12) 0.087(9) 0.026(8) -0.063(7) -0.059(8)
C42 0.063(6) 0.104(9) 0.110(10) -0.010(7) -0.034(6) -0.028(6)
C43 0.147(11) 0.196(15) 0.095(10) -0.027(9) 0.008(8) -0.128(11)
C44 0.120(9) 0.216(17) 0.104(11) -0.011(10) -0.016(8) -0.106(11)
C45 0.114(8) 0.112(11) 0.102(10) 0.037(8) -0.072(7) -0.023(7)
N2 0.081(5) 0.085(7) 0.081(6) 0.029(5) -0.042(4) -0.028(5)
C47 0.078(7) 0.114(11) 0.103(10) 0.010(8) -0.020(7) -0.041(7)
C48 0.059(5) 0.056(8) 0.150(12) -0.020(7) -0.048(6) 0.021(5)
C49 0.124(9) 0.108(11) 0.126(11) -0.015(9) -0.090(8) 0.029(8)
C50 0.141(9) 0.078(9) 0.124(11) -0.064(8) -0.074(8) 0.037(7)
C51 0.083(7) 0.107(11) 0.092(10) -0.026(8) -0.012(7) -0.011(7)
C52 0.095(7) 0.091(10) 0.083(8) 0.007(7) -0.042(6) 0.010(7)
C53 0.122(10) 0.151(15) 0.133(13) -0.001(10) -0.078(9) 0.005(9)
C54 0.082(7) 0.147(14) 0.085(10) 0.023(9) -0.003(7) 0.009(8)
C55 0.153(5) 0.153(5) 0.153(5) -0.0277(14) -0.0349(15) -0.0225(13)
C56 0.128(6) 0.149(8) 0.080(6) -0.026(6) -0.016(6) 0.028(6)
C57 0.068(7) 0.130(12) 0.104(10) -0.019(9) 0.001(7) -0.052(8)
C58 0.059(5) 0.083(8) 0.077(7) -0.008(6) -0.014(5) -0.016(5)
C59 0.069(7) 0.126(12) 0.142(12) -0.011(9) -0.024(7) -0.039(7)
C60 0.055(6) 0.136(12) 0.171(13) 0.024(9) -0.012(7) -0.046(7)
C61 0.045(5) 0.115(10) 0.106(9) -0.025(8) -0.001(5) -0.037(6)
C62 0.066(7) 0.157(13) 0.114(10) -0.017(9) -0.024(6) -0.023(7)
C63 0.071(7) 0.117(11) 0.106(10) 0.031(7) -0.020(6) -0.028(6)
C64 0.072(6) 0.132(11) 0.090(9) -0.009(8) -0.023(6) -0.046(7)
C65 0.061(6) 0.173(14) 0.091(9) 0.012(8) -0.007(6) -0.060(7)
C66 0.079(7) 0.125(11) 0.113(10) 0.047(8) -0.035(6) -0.042(7)
C67 0.063(6) 0.095(9) 0.083(8) -0.019(7) -0.004(5) -0.033(6)
C68 0.065(7) 0.128(12) 0.190(14) 0.038(10) -0.023(7) -0.055(7)
C69 0.092(8) 0.093(10) 0.203(15) 0.057(9) -0.045(9) -0.039(7)
C70 0.042(5) 0.118(11) 0.099(9) -0.045(8) 0.000(6) -0.027(6)
C71 0.128(3) 0.127(3) 0.127(3) -0.0228(9) -0.0291(10) -0.0205(9)
C72 0.141(10) 0.082(9) 0.102(10) 0.062(7) -0.040(7) -0.043(7)
C73 0.084(7) 0.100(10) 0.106(10) 0.036(8) -0.039(6) -0.011(6)
C74 0.073(6) 0.141(12) 0.059(7) 0.010(7) -0.001(5) 0.004(6)
C75 0.170(4) 0.169(4) 0.170(4) -0.0307(15) -0.0384(14) -0.0273(15)
C76 0.171(4) 0.170(4) 0.170(4) -0.0308(11) -0.0385(12) -0.0268(11)
C77 0.172(4) 0.170(4) 0.170(4) -0.0309(11) -0.0386(13) -0.0263(11)
C78 0.173(12) 0.089(10) 0.098(10) 0.051(8) -0.060(8) -0.024(8)
C79 0.213(5) 0.212(5) 0.212(5) -0.0385(12) -0.0479(13) -0.0323(11)
C80 0.213(5) 0.212(5) 0.212(5) -0.0385(12) -0.0478(13) -0.0325(11)
C81 0.180(8) 0.181(10) 0.163(9) -0.031(8) -0.028(8) -0.040(8)
C82 0.057(6) 0.111(11) 0.211(17) 0.085(11) -0.015(8) -0.009(6)
C83 0.129(10) 0.091(11) 0.143(13) 0.063(9) -0.031(8) -0.019(8)
C84 0.138(6) 0.138(6) 0.139(6) -0.0251(15) -0.0313(16) -0.0208(13)
N9 0.070(5) 0.083(8) 0.244(13) -0.021(8) -0.102(7) -0.005(5)
N12 0.058(4) 0.101(7) 0.107(7) -0.023(6) -0.051(4) 0.015(4)
N11 0.082(5) 0.093(8) 0.136(8) -0.018(6) -0.064(5) -0.019(5)
N10 0.130(7) 0.038(5) 0.212(11) -0.020(6) -0.133(7) -0.005(5)
N8 0.076(5) 0.126(9) 0.069(6) 0.017(5) -0.027(4) -0.052(5)
N4 0.075(5) 0.075(6) 0.100(7) 0.016(5) -0.044(4) -0.020(4)
N5 0.072(5) 0.079(7) 0.068(6) 0.001(5) -0.020(4) 0.003(4)
N1 0.068(5) 0.086(7) 0.098(7) 0.035(6) -0.020(5) -0.016(5)
N6 0.072(5) 0.076(7) 0.089(7) 0.008(5) -0.019(5) -0.026(5)
C46 0.133(10) 0.127(12) 0.099(10) 0.017(8) -0.050(8) -0.081(8)
N7 0.128(6) 0.148(8) 0.080(6) -0.027(6) -0.016(6) 0.027(6)
N3 0.081(6) 0.140(10) 0.071(7) 0.008(6) -0.011(5) -0.003(6)
O1 0.116(5) 0.099(7) 0.099(6) 0.017(5) -0.037(4) -0.031(5)
O2 0.129(3) 0.127(3) 0.128(3) -0.0225(9) -0.0297(10) -0.0209(9)
O3 0.202(5) 0.201(5) 0.201(5) -0.0365(14) -0.0459(15) -0.0302(13)
O4 0.130(7) 0.192(12) 0.110(8) 0.061(7) -0.054(5) -0.023(7)
O5 0.074(4) 0.123(7) 0.138(7) 0.036(5) -0.047(5) -0.059(5)
O6 0.058(4) 0.110(7) 0.119(6) -0.002(5) -0.004(4) -0.038(4)
O7 0.077(4) 0.143(8) 0.076(5) 0.021(5) -0.008(4) -0.047(5)
O8 0.068(4) 0.130(7) 0.137(7) 0.009(5) -0.026(4) -0.051(4)
Cd3 0.0618(4) 0.0788(6) 0.0899(6) 0.0248(4) -0.0270(4) -0.0260(4)
Cd2 0.0656(5) 0.1156(8) 0.0923(6) 0.0410(5) -0.0315(4) -0.0378(4)
Cd1' 0.0816(10) 0.0938(14) 0.1615(19) -0.0202(13) -0.0690(11) -0.0021(9)
Cd1 0.0495(7) 0.0748(11) 0.1108(13) -0.0280(9) -0.0403(7) 0.0039(7)

loop_
_atom_type_symbol
_atom_type_description
_atom_type_scat_dispersion_real
_atom_type_scat_dispersion_imag
_atom_type_scat_source
C C 0.0033 0.0016 'International Tables Vol C Tables 4.2.6.8 and 6.1.1.4'
H H 0.0000 0.0000 'International Tables Vol C Tables 4.2.6.8 and 6.1.1.4'
N N 0.0061 0.0033 'International Tables Vol C Tables 4.2.6.8 and 6.1.1.4'
O O 0.0106 0.0060 'International Tables Vol C Tables 4.2.6.8 and 6.1.1.4'
Cd Cd -0.8075 1.2024 'International Tables Vol C Tables 4.2.6.8 and 6.1.1.4'

loop_
_geom_angle_atom_site_label_1
_geom_angle_atom_site_label_2
_geom_angle_atom_site_label_3
_geom_angle
_geom_angle_site_symmetry_1
_geom_angle_site_symmetry_3
N9 C1 C20 125.0(9) . .
N9 C1 C2 110.9(10) . .
C20 C1 C2 123.8(10) . .
C3 C2 C1 105.8(10) . .
C2 C3 C4 107.6(11) . .
N9 C4 C5 125.6(9) . .
N9 C4 C3 107.8(10) . .
C5 C4 C3 126.5(12) . .
C4 C5 C6 130.0(11) . .
C4 C5 C30 115.3(8) . .
C6 C5 C30 114.5(10) . .
N10 C6 C5 120.8(11) . .
N10 C6 C7 109.4(9) . .
C5 C6 C7 129.8(12) . .
C8 C7 C6 106.5(11) . .
C7 C8 C9 108.8(10) . .
N10 C9 C8 107.0(8) . .
N10 C9 C10 127.1(10) . .
C8 C9 C10 125.6(10) . .
C11 C10 C9 125.1(10) . .
C11 C10 C39 119.9(10) . .
C9 C10 C39 114.8(12) . .
N11 C11 C10 127.5(10) . .
N11 C11 C12 110.6(11) . .
C10 C11 C12 121.9(10) . .
C13 C12 C11 106.1(10) . .
C12 C13 C14 110.2(10) . .
C15 C14 N11 126.5(9) . .
C15 C14 C13 129.9(11) . .
N11 C14 C13 103.5(9) . .
C14 C15 C16 125.4(11) . .
C14 C15 C48 114.0(9) . .
C16 C15 C48 120.5(10) . .
N12 C16 C15 126.0(10) . .
N12 C16 C17 109.4(8) . .
C15 C16 C17 124.4(10) . .
C18 C17 C16 108.8(11) . .
C17 C18 C19 106.1(10) . .
C20 C19 N12 122.9(11) . .
C20 C19 C18 127.5(9) . .
N12 C19 C18 109.5(9) . .
C19 C20 C1 128.6(9) . .
C19 C20 C21 116.8(11) . .
C1 C20 C21 114.5(9) . .
C22 C21 C26 118.6(10) . .
C22 C21 C20 117.4(11) . .
C26 C21 C20 124.0(10) . .
C21 C22 C23 119.2(11) . .
C24 C23 C22 119.5(10) . .
C25 C24 C23 119.4(10) . .
C25 C24 N8 120.0(11) . .
C23 C24 N8 120.5(9) . .
C24 C25 C26 119.9(11) . .
C21 C26 C25 123.1(11) . .
N8 C27 C28 104.8(10) . .
C27 C28 N4 110.1(9) . .
N8 C29 N4 112.6(9) . .
C31 C30 C35 120.0 . .
C31 C30 C5 122.4(7) . .
C35 C30 C5 117.6(7) . .
C30 C31 C32 120.0 . .
C33 C32 C31 120.0 . .
C32 C33 C34 120.0 . .
C32 C33 N5 117.7(7) . .
C34 C33 N5 122.3(7) . .
C35 C34 C33 120.0 . .
C34 C35 C30 120.0 . .
C37 C36 N5 103.1(10) . .
N1 C37 C36 114.9(12) . .
N1 C37 C38 38.4(5) . .
C36 C37 C38 76.5(8) . .
N1 C38 N5 114.8(10) . .
N1 C38 C37 40.2(6) . .
N5 C38 C37 74.7(7) . .
C40 C39 C44 119.9(10) . .
C40 C39 C10 122.5(12) . .
C44 C39 C10 117.4(11) . .
C39 C40 C41 118.5(12) . .
C42 C41 C40 119.2(10) . .
C41 C42 C43 123.0(9) . .
C41 C42 N6 120.5(9) . .
C43 C42 N6 116.5(10) . .
C44 C43 C42 117.8(11) . .
C43 C44 C39 121.2(11) . .
C46 C45 N6 105.9(10) . .
C47 N2 C46 107.8(9) . .
C47 N2 Cd2 125.4(8) . 1_545
C46 N2 Cd2 124.9(7) . 1_545
N2 C47 N6 110.0(10) . .
C49 C48 C53 118.1(11) . .
C49 C48 C15 119.3(12) . .
C53 C48 C15 122.7(11) . .
C48 C49 C50 122.1(11) . .
C51 C50 C49 117.4(10) . .
C50 C51 C52 121.6(12) . .
C50 C51 N7 121.1(11) . .
C52 C51 N7 117.0(12) . .
C53 C52 C51 121.2(12) . .
C52 C53 C48 119.6(13) . .
N3 C54 N7 115.3(12) . .
N3 C55 C56 111.0(14) . .
N7 C56 C55 103.2(11) . .
O5 C57 O6 117.5(9) . .
O5 C57 C58 122.0(13) . .
O6 C57 C58 120.5(12) . .
O5 C57 Cd3 65.3(5) . .
O6 C57 Cd3 52.4(5) . .
C58 C57 Cd3 171.4(10) . .
C59 C58 C63 117.4(9) . .
C59 C58 C57 122.6(11) . .
C63 C58 C57 119.9(11) . .
C60 C59 C58 120.4(12) . .
C61 C60 C59 125.6(13) . .
C60 C61 C62 117.3(9) . .
C60 C61 C64 127.8(12) . .
C62 C61 C64 115.0(10) . .
C63 C62 C61 118.4(10) . .
C62 C63 C58 120.9(11) . .
C65 C64 C69 117.6(10) . .
C65 C64 C61 117.8(11) . .
C69 C64 C61 124.6(12) . .
C64 C65 C66 121.4(12) . .
C65 C66 C67 120.3(11) . .
C68 C67 C66 118.9(9) . .
C68 C67 C70 124.3(11) . .
C66 C67 C70 116.7(11) . .
C67 C68 C69 120.0(12) . .
C64 C69 C68 121.8(12) . .
O8 C70 O7 121.4(9) . .
O8 C70 C67 117.4(12) . .
O7 C70 C67 121.1(11) . .
O1 C71 O2 117.7(15) . .
O1 C71 C72 126.2(13) . .
O2 C71 C72 115.9(13) . .
C73 C72 C77 120.0 . .
C73 C72 C71 116.8(9) . .
C77 C72 C71 123.1(9) . .
C74 C73 C72 120.0 . .
C73 C74 C75 120.0 . .
C74 C75 C76 120.0 . .
C74 C75 C78 122.1(9) . .
C76 C75 C78 117.9(9) . .
C77 C76 C75 120.0 . .
C76 C77 C72 120.0 . .
C79 C78 C83 120.0 . .
C79 C78 C75 118.5(9) . .
C83 C78 C75 121.5(9) . .
C80 C79 C78 120.0 . .
C79 C80 C81 120.0 . .
C80 C81 C82 120.0 . .
C80 C81 C84 119.4(11) . .
C82 C81 C84 120.5(11) . .
C83 C82 C81 120.0 . .
C82 C83 C78 120.0 . .
O3 C84 O4 144(2) . .
O3 C84 C81 112.2(18) . .
O4 C84 C81 104.0(15) . .
O3 C84 Cd2 66.4(15) . 1_636
O4 C84 Cd2 77.6(11) . 1_636
C81 C84 Cd2 175.4(10) . 1_636
C1 N9 C4 107.7(8) . .
C1 N9 Cd1 126.2(7) . .
C4 N9 Cd1 123.7(7) . .
C1 N9 Cd1' 122.0(8) . .
C4 N9 Cd1' 120.8(7) . .
Cd1 N9 Cd1' 42.06(15) . .
C16 N12 C19 106.0(9) . .
C16 N12 Cd1' 126.2(7) . .
C19 N12 Cd1' 123.8(7) . .
C16 N12 Cd1 123.2(7) . .
C19 N12 Cd1 123.3(8) . .
Cd1' N12 Cd1 41.91(18) . .
C11 N11 C14 109.4(9) . .
C11 N11 Cd1' 126.0(8) . .
C14 N11 Cd1' 123.1(7) . .
C11 N11 Cd1 120.1(8) . .
C14 N11 Cd1 119.4(7) . .
Cd1' N11 Cd1 41.79(15) . .
C6 N10 C9 107.9(8) . .
C6 N10 Cd1' 126.7(7) . .
C9 N10 Cd1' 122.1(7) . .
C6 N10 Cd1 125.3(7) . .
C9 N10 Cd1 118.9(6) . .
Cd1' N10 Cd1 41.56(15) . .
C29 N8 C27 109.4(8) . .
C29 N8 C24 125.1(9) . .
C27 N8 C24 125.4(9) . .
C29 N4 C28 103.1(8) . .
C29 N4 Cd3 128.1(7) . 1_565
C28 N4 Cd3 125.7(7) . 1_565
C38 N5 C36 105.8(9) . .
C38 N5 C33 127.9(9) . .
C36 N5 C33 126.3(9) . .
C38 N1 C37 101.4(9) . .
C38 N1 Cd3 126.2(8) . .
C37 N1 Cd3 131.3(8) . .
C47 N6 C45 106.9(8) . .
C47 N6 C42 125.6(9) . .
C45 N6 C42 127.3(10) . .
N2 C46 C45 109.1(9) . .
C54 N7 C56 107.9(12) . .
C54 N7 C51 126.7(12) . .
C56 N7 C51 124.9(11) . .
C54 N3 C55 102.3(12) . .
C54 N3 Cd2 129.8(9) . .
C55 N3 Cd2 127.8(10) . .
C71 O1 Cd3 94.3(9) . .
C71 O2 Cd3 93.8(9) . .
C84 O3 Cd2 88.7(15) . 1_636
C84 O4 Cd2 74.0(11) . 1_636
C57 O5 Cd3 88.0(7) . .
C57 O6 Cd3 100.6(7) . .
C70 O7 Cd2 103.1(7) . 1_745
C70 O8 Cd2 83.3(7) . 1_745
O6 Cd3 N1 134.8(3) . .
O6 Cd3 N4 110.9(3) . 1_545
N1 Cd3 N4 92.8(3) . 1_545
O6 Cd3 O2 108.9(3) . .
N1 Cd3 O2 108.5(3) . .
N4 Cd3 O2 91.1(3) 1_545 .
O6 Cd3 O1 94.0(3) . .
N1 Cd3 O1 87.9(3) . .
N4 Cd3 O1 143.0(3) 1_545 .
O2 Cd3 O1 54.1(3) . .
O6 Cd3 O5 53.7(3) . .
N1 Cd3 O5 91.1(3) . .
N4 Cd3 O5 88.1(3) 1_545 .
O2 Cd3 O5 160.4(3) . .
O1 Cd3 O5 128.9(2) . .
O6 Cd3 C57 27.0(3) . .
N1 Cd3 C57 113.0(4) . .
N4 Cd3 C57 101.6(3) 1_545 .
O2 Cd3 C57 135.6(4) . .
O1 Cd3 C57 112.0(3) . .
O5 Cd3 C57 26.7(3) . .
O7 Cd2 N3 123.4(3) 1_365 .
O7 Cd2 O3 113.6(4) 1_365 1_474
N3 Cd2 O3 110.5(4) . 1_474
O7 Cd2 N2 120.2(3) 1_365 1_565
N3 Cd2 N2 89.7(3) . 1_565
O3 Cd2 N2 93.6(4) 1_474 1_565
O7 Cd2 C84 104.8(4) 1_365 1_474
N3 Cd2 C84 100.6(5) . 1_474
O3 Cd2 C84 24.9(4) 1_474 1_474
N2 Cd2 C84 117.0(5) 1_565 1_474
O7 Cd2 O4 93.7(3) 1_365 1_474
N3 Cd2 O4 85.7(4) . 1_474
O3 Cd2 O4 53.2(4) 1_474 1_474
N2 Cd2 O4 141.4(3) 1_565 1_474
C84 Cd2 O4 28.4(4) 1_474 1_474
O7 Cd2 O8 52.2(2) 1_365 1_365
N3 Cd2 O8 88.4(3) . 1_365
O3 Cd2 O8 161.0(4) 1_474 1_365
N2 Cd2 O8 85.7(3) 1_565 1_365
C84 Cd2 O8 155.3(4) 1_474 1_365
O4 Cd2 O8 132.3(3) 1_474 1_365
Cd1 Cd1' N12 71.7(2) . .
Cd1 Cd1' N11 70.2(2) . .
N12 Cd1' N11 83.9(3) . .
Cd1 Cd1' N9 68.1(3) . .
N12 Cd1' N9 83.3(3) . .
N11 Cd1' N9 138.3(4) . .
Cd1 Cd1' N10 69.8(3) . .
N12 Cd1' N10 141.5(4) . .
N11 Cd1' N10 84.0(3) . .
N9 Cd1' N10 81.9(3) . .
Cd1' Cd1 N9 69.8(3) . .
Cd1' Cd1 N11 68.0(2) . .
N9 Cd1 N11 137.8(4) . .
Cd1' Cd1 N10 68.6(3) . .
N9 Cd1 N10 82.1(3) . .
N11 Cd1 N10 82.8(3) . .
Cd1' Cd1 N12 66.4(2) . .
N9 Cd1 N12 82.1(3) . .
N11 Cd1 N12 81.4(3) . .
N10 Cd1 N12 135.0(3) . .

loop_
_geom_bond_atom_site_label_1
_geom_bond_atom_site_label_2
_geom_bond_distance
_geom_bond_site_symmetry_2
C1 N9 1.344(11) .
C1 C20 1.421(14) .
C1 C2 1.459(13) .
C2 C3 1.367(15) .
C3 C4 1.467(12) .
C4 N9 1.395(14) .
C4 C5 1.397(14) .
C5 C6 1.398(13) .
C5 C30 1.537(12) .
C6 N10 1.381(13) .
C6 C7 1.424(14) .
C7 C8 1.371(13) .
C8 C9 1.437(14) .
C9 N10 1.389(11) .
C9 C10 1.438(14) .
C10 C11 1.394(15) .
C10 C39 1.515(14) .
C11 N11 1.327(12) .
C11 C12 1.426(14) .
C12 C13 1.336(14) .
C13 C14 1.467(12) .
C14 C15 1.390(14) .
C14 N11 1.415(13) .
C15 C16 1.443(12) .
C15 C48 1.490(14) .
C16 N12 1.318(12) .
C16 C17 1.471(13) .
C17 C18 1.303(12) .
C18 C19 1.445(15) .
C19 C20 1.404(14) .
C19 N12 1.409(11) .
C20 C21 1.502(12) .
C21 C22 1.358(13) .
C21 C26 1.368(14) .
C22 C23 1.465(13) .
C23 C24 1.390(14) .
C24 C25 1.350(13) .
C24 N8 1.470(11) .
C25 C26 1.393(12) .
C27 N8 1.322(12) .
C27 C28 1.360(13) .
C28 N4 1.361(12) .
C29 N8 1.285(11) .
C29 N4 1.318(10) .
C30 C31 1.3900 .
C30 C35 1.3900 .
C31 C32 1.3900 .
C32 C33 1.3900 .
C33 C34 1.3900 .
C33 N5 1.454(9) .
C34 C35 1.3900 .
C36 C37 1.343(15) .
C36 N5 1.366(13) .
C37 N1 1.339(12) .
C37 C38 2.035(16) .
C38 N1 1.289(12) .
C38 N5 1.343(11) .
C39 C40 1.378(15) .
C39 C44 1.411(15) .
C40 C41 1.421(13) .
C41 C42 1.361(13) .
C42 C43 1.374(13) .
C42 N6 1.472(11) .
C43 C44 1.369(12) .
C45 C46 1.356(13) .
C45 N6 1.366(12) .
N2 C47 1.304(11) .
N2 C46 1.332(13) .
N2 Cd2 2.285(8) 1_545
C47 N6 1.343(13) .
C48 C49 1.404(14) .
C48 C53 1.415(16) .
C49 C50 1.422(14) .
C50 C51 1.369(15) .
C51 C52 1.393(14) .
C51 N7 1.443(15) .
C52 C53 1.379(15) .
C54 N3 1.303(14) .
C54 N7 1.307(14) .
C55 N3 1.388(15) .
C55 C56 1.392(17) .
C56 N7 1.373(15) .
C57 O5 1.234(14) .
C57 O6 1.267(14) .
C57 C58 1.469(12) .
C57 Cd3 2.742(9) .
C58 C59 1.390(14) .
C58 C63 1.419(13) .
C59 C60 1.374(11) .
C60 C61 1.292(14) .
C61 C62 1.480(16) .
C61 C64 1.515(11) .
C62 C63 1.398(12) .
C64 C65 1.347(15) .
C64 C69 1.371(15) .
C65 C66 1.370(11) .
C66 C67 1.405(14) .
C67 C68 1.318(15) .
C67 C70 1.503(12) .
C68 C69 1.399(12) .
C70 O8 1.216(13) .
C70 O7 1.260(14) .
C71 O1 1.216(14) .
C71 O2 1.309(15) .
C71 C72 1.478(16) .
C72 C73 1.3900 .
C72 C77 1.3900 .
C73 C74 1.3900 .
C74 C75 1.3900 .
C75 C76 1.3900 .
C75 C78 1.516(9) .
C76 C77 1.3900 .
C78 C79 1.3900 .
C78 C83 1.3900 .
C79 C80 1.3900 .
C80 C81 1.3900 .
C81 C82 1.3900 .
C81 C84 1.72(2) .
C82 C83 1.3900 .
C84 O3 1.048(19) .
C84 O4 1.228(16) .
C84 Cd2 2.49(2) 1_636
N9 Cd1 2.213(7) .
N9 Cd1' 2.239(9) .
N12 Cd1' 2.192(9) .
N12 Cd1 2.272(9) .
N11 Cd1' 2.224(8) .
N11 Cd1 2.257(8) .
N10 Cd1' 2.244(9) .
N10 Cd1 2.261(8) .
N4 Cd3 2.278(8) 1_565
N1 Cd3 2.227(9) .
N3 Cd2 2.261(10) .
O1 Cd3 2.397(7) .
O2 Cd3 2.355(9) .
O3 Cd2 2.279(13) 1_636
O4 Cd2 2.526(9) 1_636
O5 Cd3 2.493(6) .
O6 Cd3 2.210(6) .
O7 Cd2 2.198(6) 1_745
O8 Cd2 2.633(7) 1_745
Cd3 N4 2.278(8) 1_545
Cd2 O7 2.198(6) 1_365
Cd2 O3 2.279(13) 1_474
Cd2 N2 2.285(8) 1_565
Cd2 C84 2.49(2) 1_474
Cd2 O4 2.526(9) 1_474
Cd2 O8 2.633(7) 1_365
Cd1' Cd1 1.598(2) .

loop_
_platon_squeeze_void_nr
_platon_squeeze_void_average_x
_platon_squeeze_void_average_y
_platon_squeeze_void_average_z
_platon_squeeze_void_volume
_platon_squeeze_void_count_electrons
_platon_squeeze_void_content
1 0.000 -0.008 0.000 955 245 ' '
2 -0.010 -0.028 0.500 1106 269 ' '
